data_1504242
loop_
_publ_author_name
'Oinen, Mark Emil'
'Yu, Robert T.'
'Rovis, Tomislav'

_publ_section_title
;
 Excess substrate is a spectator ligand in a rhodium-catalyzed asymmetric
 [2 + 2 + 2] cycloaddition of alkenyl isocyanates with tolanes.
;
_journal_issue 21
_journal_name_full 'Organic letters'
_journal_page_first 4934
_journal_page_last 4937
_journal_paper_doi 10.1021/ol9020805
_journal_volume 11
_journal_year 2009
_chemical_absolute_configuration ad
_chemical_formula_sum 'C20 H17 Cl2 N O'
_chemical_formula_weight 358.25
_chemical_name_systematic
;

 

 ?

 

;
_space_group_IT_number 19
_symmetry_cell_setting orthorhombic
_symmetry_space_group_name_Hall 'P 2ac 2ab'
_symmetry_space_group_name_H-M 'P 21 21 21'
_atom_sites_solution_hydrogens geom
_atom_sites_solution_primary direct
_atom_sites_solution_secondary difmap
_audit_creation_method SHELXL-97
_cell_angle_alpha 90.00
_cell_angle_beta 90.00
_cell_angle_gamma 90.00
_cell_formula_units_Z 8
_cell_length_a 12.5109(4)
_cell_length_b 15.3410(5)
_cell_length_c 17.9478(6)
_cell_measurement_reflns_used 5600
_cell_measurement_temperature 120(2)
_cell_measurement_theta_max 27.89
_cell_measurement_theta_min 2.27
_cell_volume 3444.72(19)
_computing_cell_refinement 'APEX2 (Bruker, 2009)'
_computing_data_collection 'APEX2 (Bruker, 2009)'
_computing_data_reduction 'APEX2 (Bruker, 2009)'
_computing_molecular_graphics 'APEX2 (Bruker, 2009)'
_computing_publication_material 'APEX2 (Bruker, 2009)'
_computing_structure_refinement 'XL (Sheldrick, 2008)'
_computing_structure_solution 'XS (Sheldrick, 2008)'
_diffrn_ambient_temperature 120(2)
_diffrn_measured_fraction_theta_full 0.995
_diffrn_measured_fraction_theta_max 0.995
_diffrn_measurement_device_type 'CCD area detector'
_diffrn_measurement_method 'phi and omega scans'
_diffrn_radiation_monochromator graphite
_diffrn_radiation_source 'fine-focus sealed tube'
_diffrn_radiation_type MoK\a
_diffrn_radiation_wavelength 0.71073
_diffrn_reflns_av_R_equivalents 0.0490
_diffrn_reflns_av_sigmaI/netI 0.0758
_diffrn_reflns_limit_h_max 19
_diffrn_reflns_limit_h_min -15
_diffrn_reflns_limit_k_max 23
_diffrn_reflns_limit_k_min -23
_diffrn_reflns_limit_l_max 27
_diffrn_reflns_limit_l_min -27
_diffrn_reflns_number 30600
_diffrn_reflns_theta_full 33.21
_diffrn_reflns_theta_max 33.21
_diffrn_reflns_theta_min 1.75
_exptl_absorpt_coefficient_mu 0.383
_exptl_absorpt_correction_T_max 0.9627
_exptl_absorpt_correction_T_min 0.8619
_exptl_absorpt_correction_type multi-scan
_exptl_absorpt_process_details 'Sheldrick, G. M. (2008) SADABS. University of G\"ottingen, Germany.'
_exptl_crystal_colour yellow
_exptl_crystal_density_diffrn 1.382
_exptl_crystal_density_meas ?
_exptl_crystal_density_method 'not measured'
_exptl_crystal_description trapazoidal
_exptl_crystal_F_000 1488
_exptl_crystal_size_max 0.40
_exptl_crystal_size_mid 0.36
_exptl_crystal_size_min 0.10
_refine_diff_density_max 0.440
_refine_diff_density_min -0.284
_refine_diff_density_rms 0.067
_refine_ls_abs_structure_details 'Flack H D (1983), Acta Cryst. A39, 876-881'
_refine_ls_abs_structure_Flack 0.00(4)
_refine_ls_extinction_method none
_refine_ls_goodness_of_fit_ref 1.013
_refine_ls_hydrogen_treatment constr
_refine_ls_matrix_type full
_refine_ls_number_parameters 434
_refine_ls_number_reflns 12520
_refine_ls_number_restraints 0
_refine_ls_restrained_S_all 1.013
_refine_ls_R_factor_all 0.0897
_refine_ls_R_factor_gt 0.0501
_refine_ls_shift/su_max 0.002
_refine_ls_shift/su_mean 0.000
_refine_ls_structure_factor_coef Fsqd
_refine_ls_weighting_details 'calc w=1/[\s^2^(Fo^2^)+(0.0501P)^2^+0.0754P] where P=(Fo^2^+2Fc^2^)/3'
_refine_ls_weighting_scheme calc
_refine_ls_wR_factor_gt 0.1001
_refine_ls_wR_factor_ref 0.1157
_reflns_number_gt 8574
_reflns_number_total 12520
_reflns_threshold_expression >2sigma(I)
_cod_data_source_file ol9020805_si_003.cif
_cod_data_source_block rovis51
_cod_depositor_comments
;
The following automatic conversions were performed:

'_symmetry_cell_setting' value 'Orthorhombic' changed to
'orthorhombic' according to
/home/saulius/struct/CIF-dictionaries/cif_core.dic dictionary named
'cif_core.dic' version 2.4.2 from 2011-04-26.

Automatic conversion script
Id: cif_fix_values 1715 2011-07-08 13:25:40Z adriana 

The following automatic conversions were performed:

'_exptl_crystal_density_meas' value 'not determined' was changed to
'?' - the value is perceived as not measured.

Automatic conversion script
Id: cif_fix_values 3008 2015-01-20 13:52:24Z robertas 
;
_cod_original_sg_symbol_H-M P2(1)2(1)2(1)
_cod_database_code 1504242

loop_
_symmetry_equiv_pos_as_xyz
'x, y, z'
'-x+1/2, -y, z+1/2'
'-x, y+1/2, -z+1/2'
'x+1/2, -y+1/2, -z'

loop_
_atom_site_label
_atom_site_type_symbol
_atom_site_fract_x
_atom_site_fract_y
_atom_site_fract_z
_atom_site_U_iso_or_equiv
_atom_site_adp_type
_atom_site_occupancy
_atom_site_symmetry_multiplicity
_atom_site_calc_flag
_atom_site_refinement_flags
C1 C 0.74257(19) 0.40138(12) 0.90776(12) 0.0216(4) Uani 1 1 d .
C2 C 0.69296(18) 0.48281(13) 0.90549(11) 0.0216(4) Uani 1 1 d .
C3 C 0.75636(18) 0.56538(12) 0.90255(11) 0.0200(4) Uani 1 1 d .
C4 C 0.74885(19) 0.62204(13) 0.84197(12) 0.0244(5) Uani 1 1 d .
H4 H 0.7044 0.6081 0.8022 0.029 Uiso 1 1 calc R
C5 C 0.80668(19) 0.69848(13) 0.84057(12) 0.0253(5) Uani 1 1 d .
H5 H 0.8029 0.7353 0.7995 0.030 Uiso 1 1 calc R
C6 C 0.87971(18) 0.66481(13) 0.96135(12) 0.0241(4) Uani 1 1 d .
H6 H 0.9234 0.6798 1.0012 0.029 Uiso 1 1 calc R
C7 C 0.87008(18) 0.71982(12) 0.90059(13) 0.0231(4) Uani 1 1 d .
C8 C 0.82317(18) 0.58683(13) 0.96196(11) 0.0212(4) Uani 1 1 d .
H8 H 0.8299 0.5489 1.0021 0.025 Uiso 1 1 calc R
C9 C 0.89601(19) 0.43046(12) 0.82238(12) 0.0227(4) Uani 1 1 d .
H9 H 0.8501 0.4637 0.7931 0.027 Uiso 1 1 calc R
C10 C 0.85653(19) 0.39200(11) 0.88761(11) 0.0206(4) Uani 1 1 d .
C11 C 0.9278(2) 0.34160(13) 0.92970(11) 0.0245(5) Uani 1 1 d .
H11 H 0.9037 0.3143 0.9728 0.029 Uiso 1 1 calc R
C12 C 1.03376(19) 0.33170(13) 0.90825(12) 0.0249(5) Uani 1 1 d .
H12 H 1.0805 0.2987 0.9370 0.030 Uiso 1 1 calc R
C13 C 1.06900(19) 0.37138(13) 0.84371(12) 0.0242(4) Uani 1 1 d .
C14 C 1.0010(2) 0.42059(14) 0.80022(12) 0.0250(5) Uani 1 1 d .
H14 H 1.0255 0.4467 0.7567 0.030 Uiso 1 1 calc R
C15 C 0.6822(2) 0.32564(14) 0.93235(11) 0.0251(5) Uani 1 1 d .
C16 C 0.5159(2) 0.41451(15) 0.90774(14) 0.0306(5) Uani 1 1 d .
H16 H 0.5026 0.3955 0.8564 0.037 Uiso 1 1 calc R
C17 C 0.5651(2) 0.34107(15) 0.95063(13) 0.0300(5) Uani 1 1 d .
H17A H 0.5254 0.2881 0.9404 0.036 Uiso 1 1 calc R
H17B H 0.5586 0.3533 1.0035 0.036 Uiso 1 1 calc R
C18 C 0.4125(2) 0.45021(18) 0.94092(17) 0.0422(7) Uani 1 1 d .
H18A H 0.3510 0.4178 0.9233 0.051 Uiso 1 1 calc R
H18B H 0.4142 0.4483 0.9949 0.051 Uiso 1 1 calc R
C19 C 0.5255(2) 0.57412(15) 0.91801(14) 0.0309(5) Uani 1 1 d .
H19A H 0.5415 0.6164 0.8794 0.037 Uiso 1 1 calc R
H19B H 0.5405 0.5997 0.9663 0.037 Uiso 1 1 calc R
C20 C 0.4105(2) 0.54275(18) 0.91298(17) 0.0442(7) Uani 1 1 d .
H20A H 0.3641 0.5785 0.9437 0.053 Uiso 1 1 calc R
H20B H 0.3852 0.5450 0.8619 0.053 Uiso 1 1 calc R
C21 C 0.2533(2) 0.12759(14) 0.87643(12) 0.0272(5) Uani 1 1 d .
H21 H 0.2043 0.1651 0.8986 0.033 Uiso 1 1 calc R
C22 C 0.22675(19) 0.04135(14) 0.86357(12) 0.0246(5) Uani 1 1 d .
C23 C 0.3534(2) 0.15761(13) 0.85605(11) 0.0246(5) Uani 1 1 d .
H23 H 0.3712 0.2155 0.8653 0.029 Uiso 1 1 calc R
C24 C 0.42822(19) 0.10345(12) 0.82203(11) 0.0212(4) Uani 1 1 d .
C25 C 0.39870(19) 0.01606(13) 0.80944(12) 0.0235(4) Uani 1 1 d .
H25 H 0.4470 -0.0215 0.7866 0.028 Uiso 1 1 calc R
C26 C 0.29870(19) -0.01518(13) 0.83051(11) 0.0244(4) Uani 1 1 d .
H26 H 0.2805 -0.0732 0.8225 0.029 Uiso 1 1 calc R
C27 C 0.53280(19) 0.13823(13) 0.79714(11) 0.0229(4) Uani 1 1 d .
C28 C 0.62928(18) 0.09848(12) 0.81531(11) 0.0206(4) Uani 1 1 d .
C29 C 0.7285(2) 0.19227(15) 0.72900(13) 0.0342(6) Uani 1 1 d .
H29 H 0.7175 0.1646 0.6804 0.041 Uiso 1 1 calc R
C30 C 0.6421(2) 0.25879(15) 0.74012(13) 0.0358(6) Uani 1 1 d .
H30A H 0.6360 0.2933 0.6951 0.043 Uiso 1 1 calc R
H30B H 0.6636 0.2977 0.7800 0.043 Uiso 1 1 calc R
C31 C 0.5340(2) 0.22180(14) 0.75853(12) 0.0303(6) Uani 1 1 d .
C32 C 0.8449(2) 0.22156(16) 0.73403(14) 0.0393(7) Uani 1 1 d .
H32A H 0.8700 0.2433 0.6864 0.047 Uiso 1 1 calc R
H32B H 0.8536 0.2668 0.7713 0.047 Uiso 1 1 calc R
C33 C 0.9044(2) 0.13996(18) 0.75612(16) 0.0447(7) Uani 1 1 d .
H33A H 0.9733 0.1538 0.7778 0.054 Uiso 1 1 calc R
H33B H 0.9148 0.1017 0.7137 0.054 Uiso 1 1 calc R
C34 C 0.8299(2) 0.09849(17) 0.81373(15) 0.0358(6) Uani 1 1 d .
H34A H 0.8378 0.0356 0.8146 0.043 Uiso 1 1 calc R
H34B H 0.8435 0.1213 0.8632 0.043 Uiso 1 1 calc R
C35 C 0.63516(17) 0.02481(12) 0.86980(11) 0.0185(4) Uani 1 1 d .
C36 C 0.6384(2) 0.04285(13) 0.94553(12) 0.0243(5) Uani 1 1 d .
H36 H 0.6356 0.1003 0.9620 0.029 Uiso 1 1 calc R
C37 C 0.63788(19) -0.06107(13) 0.84566(12) 0.0234(4) Uani 1 1 d .
H37 H 0.6352 -0.0732 0.7949 0.028 Uiso 1 1 calc R
C38 C 0.6459(2) -0.02504(14) 0.99691(11) 0.0263(5) Uani 1 1 d .
H38 H 0.6481 -0.0134 1.0477 0.032 Uiso 1 1 calc R
C39 C 0.64450(18) -0.12909(13) 0.89650(12) 0.0242(4) Uani 1 1 d .
H39 H 0.6452 -0.1867 0.8804 0.029 Uiso 1 1 calc R
C40 C 0.65002(18) -0.10959(13) 0.97130(12) 0.0220(4) Uani 1 1 d .
Cl1 Cl 0.10042(5) 0.00247(4) 0.88753(3) 0.03664(14) Uani 1 1 d .
Cl2 Cl 0.93741(5) 0.81922(3) 0.89996(4) 0.03496(14) Uani 1 1 d .
Cl3 Cl 0.66225(5) -0.19497(4) 1.03481(3) 0.03264(14) Uani 1 1 d .
Cl4 Cl 1.20259(5) 0.35987(4) 0.81701(3) 0.03445(14) Uani 1 1 d .
N1 N 0.72331(17) 0.12384(11) 0.78715(10) 0.0256(4) Uani 1 1 d .
N2 N 0.58656(15) 0.49209(11) 0.90685(10) 0.0261(4) Uani 1 1 d .
O1 O 0.45354(17) 0.26446(11) 0.74424(11) 0.0448(5) Uani 1 1 d .
O2 O 0.72052(16) 0.25255(10) 0.94116(10) 0.0348(4) Uani 1 1 d .

loop_
_atom_site_aniso_label
_atom_site_aniso_U_11
_atom_site_aniso_U_22
_atom_site_aniso_U_33
_atom_site_aniso_U_23
_atom_site_aniso_U_13
_atom_site_aniso_U_12
C1 0.0259(12) 0.0189(8) 0.0200(9) -0.0017(7) -0.0007(9) -0.0027(8)
C2 0.0222(11) 0.0245(9) 0.0182(9) -0.0001(7) -0.0037(9) -0.0015(8)
C3 0.0206(11) 0.0185(8) 0.0208(9) -0.0001(7) 0.0014(9) 0.0006(8)
C4 0.0284(13) 0.0237(9) 0.0211(9) -0.0003(8) -0.0041(9) -0.0001(9)
C5 0.0281(13) 0.0218(9) 0.0260(10) 0.0058(8) 0.0014(10) 0.0019(9)
C6 0.0192(11) 0.0265(9) 0.0264(10) -0.0026(8) -0.0032(9) 0.0000(9)
C7 0.0176(11) 0.0182(8) 0.0336(11) -0.0009(8) 0.0045(10) -0.0013(8)
C8 0.0213(11) 0.0231(9) 0.0194(9) 0.0024(7) -0.0007(9) -0.0001(8)
C9 0.0283(12) 0.0196(8) 0.0202(9) 0.0016(7) -0.0035(10) -0.0008(9)
C10 0.0265(12) 0.0161(7) 0.0192(9) -0.0010(7) -0.0028(9) -0.0025(8)
C11 0.0325(13) 0.0219(9) 0.0192(9) 0.0000(7) -0.0006(9) 0.0020(9)
C12 0.0306(13) 0.0233(9) 0.0208(9) -0.0032(8) -0.0026(9) 0.0061(9)
C13 0.0237(12) 0.0240(9) 0.0250(10) -0.0073(8) 0.0001(9) 0.0009(9)
C14 0.0309(13) 0.0239(9) 0.0202(10) -0.0015(8) 0.0006(9) -0.0023(9)
C15 0.0309(13) 0.0242(9) 0.0203(10) -0.0010(7) -0.0020(9) -0.0075(9)
C16 0.0247(13) 0.0357(11) 0.0314(12) -0.0058(10) -0.0016(11) -0.0059(10)
C17 0.0291(13) 0.0330(11) 0.0280(11) -0.0006(9) 0.0015(10) -0.0131(10)
C18 0.0261(15) 0.0475(15) 0.0531(17) -0.0020(13) -0.0015(13) -0.0047(12)
C19 0.0262(13) 0.0298(11) 0.0368(13) 0.0009(9) -0.0016(11) 0.0043(10)
C20 0.0254(15) 0.0510(16) 0.0562(18) 0.0025(13) -0.0035(14) 0.0071(12)
C21 0.0266(12) 0.0283(10) 0.0267(11) -0.0057(8) -0.0043(10) 0.0035(9)
C22 0.0245(12) 0.0294(10) 0.0199(10) -0.0003(8) -0.0026(9) -0.0020(9)
C23 0.0291(13) 0.0186(8) 0.0260(10) -0.0017(7) -0.0050(10) 0.0031(9)
C24 0.0264(12) 0.0196(8) 0.0176(9) 0.0022(7) -0.0063(9) 0.0015(8)
C25 0.0260(11) 0.0216(9) 0.0227(10) -0.0003(7) -0.0037(9) 0.0060(9)
C26 0.0288(12) 0.0188(8) 0.0255(10) 0.0005(7) -0.0049(10) 0.0010(9)
C27 0.0304(13) 0.0198(8) 0.0183(9) 0.0027(7) -0.0027(9) -0.0003(9)
C28 0.0252(12) 0.0202(8) 0.0164(8) -0.0010(7) 0.0021(9) -0.0025(8)
C29 0.0480(17) 0.0301(11) 0.0244(11) -0.0005(9) 0.0063(11) -0.0151(12)
C30 0.0550(18) 0.0273(10) 0.0252(11) 0.0061(9) 0.0009(12) -0.0085(12)
C31 0.0439(17) 0.0252(10) 0.0220(10) 0.0051(8) -0.0056(11) -0.0038(10)
C32 0.0482(18) 0.0371(12) 0.0325(13) -0.0084(10) 0.0163(13) -0.0194(12)
C33 0.0381(16) 0.0438(14) 0.0521(17) -0.0070(13) 0.0185(14) -0.0121(13)
C34 0.0245(13) 0.0393(12) 0.0437(14) 0.0012(11) 0.0106(12) -0.0018(11)
C35 0.0170(10) 0.0182(8) 0.0205(9) 0.0010(7) 0.0027(8) 0.0011(8)
C36 0.0310(13) 0.0207(9) 0.0213(9) -0.0022(7) 0.0014(9) 0.0004(9)
C37 0.0249(12) 0.0246(9) 0.0208(9) -0.0041(7) -0.0008(9) 0.0046(9)
C38 0.0319(13) 0.0274(10) 0.0195(10) -0.0009(8) -0.0002(10) -0.0015(10)
C39 0.0230(11) 0.0200(8) 0.0297(11) -0.0022(8) -0.0019(10) 0.0035(8)
C40 0.0152(11) 0.0232(9) 0.0277(10) 0.0060(8) 0.0008(9) 0.0014(8)
Cl1 0.0299(3) 0.0416(3) 0.0384(3) -0.0078(3) 0.0062(3) -0.0075(3)
Cl2 0.0300(3) 0.0229(2) 0.0520(4) 0.0033(2) -0.0035(3) -0.0068(2)
Cl3 0.0326(3) 0.0289(2) 0.0364(3) 0.0131(2) -0.0038(3) -0.0003(2)
Cl4 0.0255(3) 0.0435(3) 0.0344(3) -0.0086(3) 0.0013(3) 0.0000(3)
N1 0.0292(11) 0.0237(8) 0.0241(9) 0.0005(7) 0.0070(8) -0.0039(8)
N2 0.0216(10) 0.0257(8) 0.0311(9) -0.0023(7) -0.0016(8) -0.0023(8)
O1 0.0480(13) 0.0375(9) 0.0490(11) 0.0227(8) -0.0116(10) 0.0036(9)
O2 0.0409(12) 0.0213(7) 0.0423(10) 0.0041(7) -0.0020(9) -0.0063(8)

loop_
_atom_type_symbol
_atom_type_description
_atom_type_scat_dispersion_real
_atom_type_scat_dispersion_imag
_atom_type_scat_source
C C 0.0033 0.0016 'International Tables Vol C Tables 4.2.6.8 and 6.1.1.4'
H H 0.0000 0.0000 'International Tables Vol C Tables 4.2.6.8 and 6.1.1.4'
N N 0.0061 0.0033 'International Tables Vol C Tables 4.2.6.8 and 6.1.1.4'
O O 0.0106 0.0060 'International Tables Vol C Tables 4.2.6.8 and 6.1.1.4'
Cl Cl 0.1484 0.1585 'International Tables Vol C Tables 4.2.6.8 and 6.1.1.4'

loop_
_geom_angle_atom_site_label_1
_geom_angle_atom_site_label_2
_geom_angle_atom_site_label_3
_geom_angle
C2 C1 C15 119.6(2)
C2 C1 C10 120.60(18)
C15 C1 C10 119.82(18)
N2 C2 C1 122.46(19)
N2 C2 C3 115.97(18)
C1 C2 C3 121.6(2)
C8 C3 C4 119.30(19)
C8 C3 C2 119.39(18)
C4 C3 C2 121.30(19)
C5 C4 C3 120.6(2)
C7 C5 C4 119.37(19)
C7 C6 C8 119.1(2)
C5 C7 C6 121.43(19)
C5 C7 Cl2 118.77(16)
C6 C7 Cl2 119.78(17)
C6 C8 C3 120.15(19)
C14 C9 C10 122.0(2)
C9 C10 C11 117.3(2)
C9 C10 C1 120.24(19)
C11 C10 C1 122.40(19)
C12 C11 C10 121.2(2)
C13 C12 C11 119.3(2)
C14 C13 C12 121.3(2)
C14 C13 Cl4 119.34(18)
C12 C13 Cl4 119.40(18)
C13 C14 C9 118.9(2)
O2 C15 C1 124.4(2)
O2 C15 C17 119.3(2)
C1 C15 C17 116.19(19)
N2 C16 C17 111.38(19)
N2 C16 C18 102.79(19)
C17 C16 C18 114.7(2)
C16 C17 C15 113.75(19)
C20 C18 C16 102.9(2)
N2 C19 C20 102.14(19)
C18 C20 C19 105.2(2)
C22 C21 C23 119.4(2)
C21 C22 C26 121.0(2)
C21 C22 Cl1 120.25(18)
C26 C22 Cl1 118.77(17)
C21 C23 C24 121.70(19)
C23 C24 C25 117.5(2)
C23 C24 C27 120.71(18)
C25 C24 C27 121.7(2)
C26 C25 C24 121.3(2)
C22 C26 C25 119.04(19)
C28 C27 C31 119.2(2)
C28 C27 C24 122.52(18)
C31 C27 C24 118.0(2)
N1 C28 C27 123.15(18)
N1 C28 C35 115.04(19)
C27 C28 C35 121.79(19)
N1 C29 C30 110.9(2)
N1 C29 C32 102.0(2)
C30 C29 C32 118.6(2)
C29 C30 C31 114.86(19)
O1 C31 C27 124.0(2)
O1 C31 C30 119.4(2)
C27 C31 C30 116.5(2)
C33 C32 C29 104.0(2)
C32 C33 C34 102.8(2)
N1 C34 C33 102.9(2)
C37 C35 C36 119.64(18)
C37 C35 C28 120.96(18)
C36 C35 C28 119.41(17)
C35 C36 C38 120.06(18)
C35 C37 C39 120.66(19)
C40 C38 C36 119.04(19)
C40 C39 C37 118.70(18)
C38 C40 C39 121.88(19)
C38 C40 Cl3 119.53(16)
C39 C40 Cl3 118.59(15)
C28 N1 C34 126.75(18)
C28 N1 C29 120.7(2)
C34 N1 C29 112.1(2)
C2 N2 C16 120.50(18)
C2 N2 C19 127.12(18)
C16 N2 C19 111.85(18)

loop_
_geom_bond_atom_site_label_1
_geom_bond_atom_site_label_2
_geom_bond_distance
C1 C2 1.396(3)
C1 C15 1.454(3)
C1 C10 1.478(3)
C2 N2 1.339(3)
C2 C3 1.495(3)
C3 C8 1.394(3)
C3 C4 1.395(3)
C4 C5 1.378(3)
C5 C7 1.377(3)
C6 C7 1.384(3)
C6 C8 1.390(3)
C7 Cl2 1.742(2)
C9 C14 1.381(3)
C9 C10 1.401(3)
C10 C11 1.401(3)
C11 C12 1.389(3)
C12 C13 1.381(3)
C13 C14 1.380(3)
C13 Cl4 1.748(2)
C15 O2 1.229(3)
C15 C17 1.520(4)
C16 N2 1.482(3)
C16 C17 1.497(3)
C16 C18 1.526(4)
C18 C20 1.506(4)
C19 N2 1.486(3)
C19 C20 1.520(4)
C21 C22 1.383(3)
C21 C23 1.384(3)
C22 C26 1.384(3)
C22 Cl1 1.743(2)
C23 C24 1.392(3)
C24 C25 1.409(3)
C24 C27 1.482(3)
C25 C26 1.392(3)
C27 C28 1.391(3)
C27 C31 1.458(3)
C28 N1 1.338(3)
C28 C35 1.496(3)
C29 N1 1.482(3)
C29 C30 1.499(4)
C29 C32 1.527(4)
C30 C31 1.504(4)
C31 O1 1.228(3)
C32 C33 1.509(4)
C33 C34 1.531(4)
C34 N1 1.468(3)
C35 C37 1.387(3)
C35 C36 1.388(3)
C36 C38 1.394(3)
C37 C39 1.389(3)
C38 C40 1.377(3)
C39 C40 1.377(3)
C40 Cl3 1.743(2)
